data_4124919
loop_
_publ_author_name
'Cuss\'o, Olaf'
'Cianfanelli, Marco'
'Ribas, Xavi'
'Klein Gebbink, Robertus J. M.'
'Costas, Miquel'

_publ_section_title
;
 Iron Catalyzed Highly Enantioselective Epoxidation of Cyclic Aliphatic
 Enones with Aqueous H2O2.
;
_journal_issue 8
_journal_name_full 'Journal of the American Chemical Society'
_journal_page_first 2732
_journal_page_last 2738
_journal_paper_doi 10.1021/jacs.5b12681
_journal_volume 138
_journal_year 2016
_chemical_absolute_configuration ad
_chemical_formula_moiety 'C34 H49 F6 Fe N5 O6 S2 Si, C H2 Cl2'
_chemical_formula_sum 'C35 H51 Cl2 F6 Fe N5 O6 S2 Si'
_chemical_formula_weight 970.76
_chemical_name_systematic
;
 ?
;
_space_group_crystal_system monoclinic
_space_group_IT_number 4
_space_group_name_Hall 'P 2yb'
_space_group_name_H-M_alt 'P 1 21 1'
_symmetry_space_group_name_Hall 'P 2yb'
_symmetry_space_group_name_H-M 'P 1 21 1'
_atom_sites_solution_hydrogens geom
_audit_creation_method SHELXL-2013
_cell_angle_alpha 90
_cell_angle_beta 97.337(4)
_cell_angle_gamma 90
_cell_formula_units_Z 2
_cell_length_a 9.2394(19)
_cell_length_b 15.092(3)
_cell_length_c 16.250(3)
_cell_measurement_reflns_used 4216
_cell_measurement_temperature 130(2)
_cell_measurement_theta_max 22.58
_cell_measurement_theta_min 2.41
_cell_volume 2247.4(8)
_computing_cell_refinement 'Bruker SMART'
_computing_data_collection 'Bruker SMART'
_computing_data_reduction 'Bruker SAINT'
_computing_molecular_graphics 'Bruker SHELXTL'
_computing_publication_material 'Bruker SHELXTL'
_computing_structure_refinement 'SHELXL-2013 (Sheldrick, 2013)'
_computing_structure_solution SHELXS
_diffrn_ambient_temperature 130(2)
_diffrn_measured_fraction_theta_full 0.998
_diffrn_measured_fraction_theta_max 0.980
_diffrn_measurement_device_type 'CCD area detector'
_diffrn_measurement_method 'phi and omega scans'
_diffrn_radiation_monochromator graphite
_diffrn_radiation_source 'sealed tube'
_diffrn_radiation_type MoK\a
_diffrn_radiation_wavelength 0.71073
_diffrn_reflns_av_R_equivalents 0.1110
_diffrn_reflns_av_unetI/netI 0.1348
_diffrn_reflns_laue_measured_fraction_full 0.998
_diffrn_reflns_laue_measured_fraction_max 0.980
_diffrn_reflns_limit_h_max 12
_diffrn_reflns_limit_h_min -12
_diffrn_reflns_limit_k_max 19
_diffrn_reflns_limit_k_min -19
_diffrn_reflns_limit_l_max 21
_diffrn_reflns_limit_l_min -21
_diffrn_reflns_number 35613
_diffrn_reflns_point_group_measured_fraction_full 0.997
_diffrn_reflns_point_group_measured_fraction_max 0.964
_diffrn_reflns_theta_full 25.242
_diffrn_reflns_theta_max 28.480
_diffrn_reflns_theta_min 2.412
_exptl_absorpt_coefficient_mu 0.646
_exptl_absorpt_correction_T_max 1.0
_exptl_absorpt_correction_T_min 0.612768
_exptl_absorpt_correction_type empirical
_exptl_absorpt_process_details 'SADABS v2.10 BRUKER 2001'
_exptl_crystal_colour colorless
_exptl_crystal_density_diffrn 1.433
_exptl_crystal_description needle
_exptl_crystal_F_000 1006
_exptl_crystal_size_max 0.30
_exptl_crystal_size_mid 0.10
_exptl_crystal_size_min 0.10
_refine_diff_density_max 0.607
_refine_diff_density_min -0.686
_refine_diff_density_rms 0.076
_refine_ls_abs_structure_details
;
 Flack x determined using 2590 quotients [(I+)-(I-)]/[(I+)+(I-)]
 (Parsons and Flack (2004), Acta Cryst. A60, s61).
;
_refine_ls_abs_structure_Flack -0.016(15)
_refine_ls_extinction_method none
_refine_ls_goodness_of_fit_ref 1.006
_refine_ls_hydrogen_treatment constr
_refine_ls_matrix_type full
_refine_ls_number_parameters 530
_refine_ls_number_reflns 10964
_refine_ls_number_restraints 1
_refine_ls_restrained_S_all 1.006
_refine_ls_R_factor_all 0.1194
_refine_ls_R_factor_gt 0.0596
_refine_ls_shift/su_max 0.001
_refine_ls_shift/su_mean 0.000
_refine_ls_structure_factor_coef Fsqd
_refine_ls_weighting_details 'w=1/[\s^2^(Fo^2^)+(0.0527P)^2^] where P=(Fo^2^+2Fc^2^)/3'
_refine_ls_weighting_scheme calc
_refine_ls_wR_factor_gt 0.1178
_refine_ls_wR_factor_ref 0.1367
_reflns_Friedel_coverage 0.897
_reflns_friedel_fraction_full 0.995
_reflns_friedel_fraction_max 0.947
_reflns_number_gt 7284
_reflns_number_total 10964
_reflns_threshold_expression 'I > 2\s(I)'
_cod_data_source_file ja5b12681_si_002.cif
_cod_data_source_block bztipspdpfe
_cod_depositor_comments 'Adding full bibliography for 4124919.cif.'
_cod_database_code 4124919
_shelx_space_group_comment
;
The symmetry employed for this shelxl refinement is uniquely defined
by the following loop, which should always be used as a source of
symmetry information in preference to the above space-group names.
They are only intended as comments.
;
_shelxl_version_number 2013-3

loop_
_space_group_symop_operation_xyz
'x, y, z'
'-x, y+1/2, -z'

loop_
_atom_site_label
_atom_site_type_symbol
_atom_site_fract_x
_atom_site_fract_y
_atom_site_fract_z
_atom_site_U_iso_or_equiv
_atom_site_adp_type
_atom_site_occupancy
_atom_site_site_symmetry_order
_atom_site_calc_flag
_atom_site_refinement_flags_posn
_atom_site_refinement_flags_adp
Fe1 Fe 0.68707(7) 0.66904(5) 0.65257(5) 0.02342(19) Uani 1 1 d . .
S1 S 0.76729(16) 0.89544(11) 0.67662(12) 0.0379(4) Uani 1 1 d . .
Si1 Si 0.6644(2) 0.58475(15) 1.00775(12) 0.0435(5) Uani 1 1 d . .
N1 N 0.7689(4) 0.6490(3) 0.5363(3) 0.0262(11) Uani 1 1 d . .
O1 O 0.7650(5) 0.8032(3) 0.6529(3) 0.0415(12) Uani 1 1 d . .
C1 C 0.8337(5) 0.6932(4) 0.4745(4) 0.0258(14) Uani 1 1 d . .
F1 F 1.0099(7) 0.8676(4) 0.7721(4) 0.105(2) Uani 1 1 d . .
S2 S 1.01746(14) 0.58773(12) 0.70666(11) 0.0335(4) Uani 1 1 d . .
N2 N 0.8083(5) 0.5518(3) 0.4379(3) 0.0311(12) Uani 1 1 d . .
C2 C 0.8714(6) 0.7815(4) 0.4680(4) 0.0326(15) Uani 1 1 d . .
H2A H 0.8573 0.8230 0.5103 0.039 Uiso 1 1 calc R U
F2 F 0.8855(6) 0.9782(4) 0.8073(3) 0.0906(19) Uani 1 1 d . .
O2 O 0.8490(5) 0.9504(4) 0.6286(3) 0.0538(14) Uani 1 1 d . .
N3 N 0.5922(4) 0.5375(3) 0.6124(3) 0.0239(11) Uani 1 1 d . .
C3 C 0.9300(6) 0.8068(5) 0.3980(4) 0.0354(16) Uani 1 1 d . .
H3A H 0.9550 0.8672 0.3914 0.042 Uiso 1 1 calc R U
F3 F 0.8166(10) 0.8476(5) 0.8297(4) 0.128(3) Uani 1 1 d . .
O3 O 0.6286(5) 0.9303(4) 0.6901(4) 0.0650(18) Uani 1 1 d . .
O4 O 0.8653(4) 0.6024(3) 0.7208(3) 0.0338(11) Uani 1 1 d . .
N4 N 0.4603(4) 0.7096(3) 0.6107(3) 0.0237(11) Uani 1 1 d . .
F4 F 1.0807(5) 0.5685(5) 0.8663(3) 0.097(2) Uani 1 1 d . .
C4 C 0.9534(6) 0.7467(5) 0.3368(5) 0.0417(18) Uani 1 1 d . .
H4A H 0.9940 0.7670 0.2894 0.050 Uiso 1 1 calc R U
N5 N 0.5935(4) 0.6811(3) 0.7676(3) 0.0255(11) Uani 1 1 d . .
O5 O 1.1025(4) 0.6660(4) 0.7126(3) 0.0582(14) Uani 1 1 d . .
C5 C 0.9195(6) 0.6578(6) 0.3427(4) 0.0418(17) Uani 1 1 d . .
H5A H 0.9373 0.6162 0.3012 0.050 Uiso 1 1 calc R U
F5 F 1.0116(7) 0.4497(5) 0.8014(4) 0.101(2) Uani 1 1 d . .
O6 O 1.0343(4) 0.5301(3) 0.6392(3) 0.0428(12) Uani 1 1 d . .
C6 C 0.8578(6) 0.6328(4) 0.4131(4) 0.0311(15) Uani 1 1 d . .
F6 F 1.2278(5) 0.5034(5) 0.7938(4) 0.102(2) Uani 1 1 d . .
C7 C 0.8049(8) 0.4693(5) 0.3903(5) 0.0493(19) Uani 1 1 d . .
H7A H 0.7094 0.4410 0.3898 0.074 Uiso 1 1 calc R U
H7B H 0.8813 0.4293 0.4159 0.074 Uiso 1 1 calc R U
H7C H 0.8218 0.4824 0.3332 0.074 Uiso 1 1 calc R U
C8 C 0.7563(5) 0.5651(4) 0.5113(4) 0.0256(13) Uani 1 1 d . .
C9 C 0.6951(5) 0.4949(4) 0.5609(4) 0.0279(14) Uani 1 1 d . .
H9A H 0.7747 0.4649 0.5970 0.033 Uiso 1 1 calc R U
H9B H 0.6431 0.4502 0.5237 0.033 Uiso 1 1 calc R U
C11 C 0.5532(6) 0.4759(4) 0.6774(4) 0.0304(14) Uani 1 1 d . .
H11A H 0.5122 0.5089 0.7217 0.036 Uiso 1 1 calc R U
H11B H 0.6401 0.4426 0.7024 0.036 Uiso 1 1 calc R U
C12 C 0.4386(7) 0.4127(5) 0.6325(5) 0.0408(17) Uani 1 1 d . .
H12A H 0.4857 0.3591 0.6129 0.049 Uiso 1 1 calc R U
H12B H 0.3673 0.3943 0.6698 0.049 Uiso 1 1 calc R U
C13 C 0.3643(6) 0.4660(4) 0.5596(4) 0.0332(15) Uani 1 1 d . .
H13A H 0.2611 0.4776 0.5666 0.040 Uiso 1 1 calc R U
H13B H 0.3670 0.4332 0.5070 0.040 Uiso 1 1 calc R U
C14 C 0.4490(5) 0.5535(4) 0.5583(4) 0.0262(14) Uani 1 1 d . .
H14A H 0.4675 0.5672 0.5003 0.031 Uiso 1 1 calc R U
C15 C 0.3656(5) 0.6294(4) 0.5922(4) 0.0260(13) Uani 1 1 d . .
H15A H 0.3261 0.6098 0.6437 0.031 Uiso 1 1 calc R U
C16 C 0.2382(5) 0.6590(5) 0.5262(4) 0.0348(15) Uani 1 1 d . .
H16A H 0.2229 0.6155 0.4803 0.042 Uiso 1 1 calc R U
H16B H 0.1466 0.6647 0.5515 0.042 Uiso 1 1 calc R U
C17 C 0.2841(6) 0.7491(5) 0.4943(5) 0.0388(17) Uani 1 1 d . .
H17A H 0.2230 0.7972 0.5128 0.047 Uiso 1 1 calc R U
H17B H 0.2749 0.7495 0.4330 0.047 Uiso 1 1 calc R U
C18 C 0.4445(6) 0.7605(4) 0.5320(4) 0.0311(15) Uani 1 1 d . .
H18A H 0.5108 0.7369 0.4939 0.037 Uiso 1 1 calc R U
H18B H 0.4675 0.8238 0.5428 0.037 Uiso 1 1 calc R U
C19 C 0.4084(5) 0.7606(4) 0.6787(4) 0.0273(14) Uani 1 1 d . .
H19A H 0.3004 0.7609 0.6713 0.033 Uiso 1 1 calc R U
H19B H 0.4422 0.8227 0.6765 0.033 Uiso 1 1 calc R U
C20 C 0.4633(5) 0.7218(4) 0.7621(4) 0.0280(14) Uani 1 1 d . .
C21 C 0.3861(6) 0.7277(4) 0.8299(4) 0.0349(16) Uani 1 1 d . .
H21A H 0.2944 0.7569 0.8252 0.042 Uiso 1 1 calc R U
C22 C 0.4450(6) 0.6901(5) 0.9045(4) 0.0382(17) Uani 1 1 d . .
H22A H 0.3937 0.6948 0.9514 0.046 Uiso 1 1 calc R U
C23 C 0.5786(6) 0.6456(4) 0.9122(4) 0.0356(16) Uani 1 1 d . .
C24 C 0.6472(6) 0.6452(4) 0.8406(4) 0.0309(15) Uani 1 1 d . .
H24A H 0.7398 0.6171 0.8439 0.037 Uiso 1 1 calc R U
C25 C 0.7958(9) 0.6631(8) 1.0695(5) 0.073(3) Uani 1 1 d . .
H25A H 0.8413 0.6302 1.1196 0.088 Uiso 1 1 calc R U
C26 C 0.7175(15) 0.7417(9) 1.0997(8) 0.114(4) Uani 1 1 d . .
H26A H 0.7891 0.7845 1.1256 0.170 Uiso 1 1 calc R U
H26B H 0.6547 0.7221 1.1404 0.170 Uiso 1 1 calc R U
H26C H 0.6577 0.7698 1.0526 0.170 Uiso 1 1 calc R U
C27 C 0.9188(11) 0.6922(9) 1.0215(7) 0.113(5) Uani 1 1 d . .
H27A H 0.9901 0.7270 1.0579 0.169 Uiso 1 1 calc R U
H27B H 0.8788 0.7285 0.9740 0.169 Uiso 1 1 calc R U
H27C H 0.9667 0.6398 1.0017 0.169 Uiso 1 1 calc R U
C28 C 0.7679(10) 0.4892(7) 0.9683(5) 0.066(3) Uani 1 1 d . .
H28A H 0.8295 0.5163 0.9286 0.079 Uiso 1 1 calc R U
C29 C 0.8762(13) 0.4437(9) 1.0345(7) 0.116(5) Uani 1 1 d . .
H29A H 0.9436 0.4069 1.0074 0.174 Uiso 1 1 calc R U
H29B H 0.8226 0.4064 1.0697 0.174 Uiso 1 1 calc R U
H29C H 0.9314 0.4887 1.0688 0.174 Uiso 1 1 calc R U
C30 C 0.6709(16) 0.4224(8) 0.9171(7) 0.111(4) Uani 1 1 d . .
H30A H 0.7315 0.3832 0.8877 0.166 Uiso 1 1 calc R U
H30B H 0.6015 0.4539 0.8767 0.166 Uiso 1 1 calc R U
H30C H 0.6173 0.3872 0.9539 0.166 Uiso 1 1 calc R U
C31 C 0.5176(9) 0.5518(7) 1.0715(5) 0.064(2) Uani 1 1 d . .
H31A H 0.4747 0.6081 1.0900 0.077 Uiso 1 1 calc R U
C32 C 0.3899(11) 0.4976(9) 1.0268(7) 0.105(4) Uani 1 1 d . .
H32A H 0.3090 0.4973 1.0605 0.158 Uiso 1 1 calc R U
H32B H 0.4221 0.4367 1.0189 0.158 Uiso 1 1 calc R U
H32C H 0.3572 0.5244 0.9727 0.158 Uiso 1 1 calc R U
C33 C 0.5838(12) 0.5025(8) 1.1517(6) 0.090(3) Uani 1 1 d . .
H33A H 0.5134 0.5030 1.1920 0.135 Uiso 1 1 calc R U
H33B H 0.6736 0.5323 1.1756 0.135 Uiso 1 1 calc R U
H33C H 0.6059 0.4411 1.1381 0.135 Uiso 1 1 calc R U
C34 C 0.8762(11) 0.8959(7) 0.7768(6) 0.073(3) Uani 1 1 d . .
C35 C 1.0869(8) 0.5243(8) 0.7967(6) 0.066(3) Uani 1 1 d . .
Cl1S Cl 0.5108(2) 0.6593(2) 0.32602(16) 0.0797(7) Uani 1 1 d . .
Cl2S Cl 0.2706(4) 0.7188(3) 0.2086(2) 0.1301(15) Uani 1 1 d . .
C1S C 0.3333(8) 0.6374(6) 0.2763(6) 0.063(2) Uani 1 1 d . .
H1SA H 0.3336 0.5805 0.2461 0.076 Uiso 1 1 calc R U
H1SB H 0.2661 0.6313 0.3188 0.076 Uiso 1 1 calc R U

loop_
_atom_site_aniso_label
_atom_site_aniso_U_11
_atom_site_aniso_U_22
_atom_site_aniso_U_33
_atom_site_aniso_U_23
_atom_site_aniso_U_13
_atom_site_aniso_U_12
Fe1 0.0187(3) 0.0270(4) 0.0244(4) 0.0001(5) 0.0022(3) 0.0000(3)
S1 0.0390(8) 0.0331(10) 0.0412(11) -0.0070(9) 0.0037(7) -0.0092(6)
Si1 0.0515(10) 0.0547(14) 0.0237(11) 0.0024(11) 0.0024(8) -0.0007(9)
N1 0.023(2) 0.028(3) 0.028(3) -0.001(2) 0.0051(17) 0.0010(17)
O1 0.052(3) 0.030(3) 0.044(3) -0.005(2) 0.012(2) -0.0115(19)
C1 0.016(2) 0.032(4) 0.029(4) 0.001(3) 0.004(2) 0.0016(19)
F1 0.106(4) 0.093(5) 0.100(5) -0.023(4) -0.049(4) 0.034(4)
S2 0.0198(6) 0.0426(10) 0.0386(10) -0.0015(9) 0.0056(6) 0.0024(6)
N2 0.026(2) 0.034(3) 0.035(3) -0.006(3) 0.009(2) 0.0003(19)
C2 0.025(3) 0.034(4) 0.040(4) 0.002(3) 0.008(3) 0.004(2)
F2 0.127(4) 0.060(4) 0.072(4) -0.034(3) -0.037(3) 0.004(3)
O2 0.056(3) 0.052(3) 0.052(4) -0.002(3) 0.003(2) -0.016(2)
N3 0.019(2) 0.030(3) 0.024(3) 0.003(2) 0.0043(17) 0.0012(17)
C3 0.030(3) 0.039(4) 0.038(4) 0.012(4) 0.007(3) 0.003(2)
F3 0.247(9) 0.096(5) 0.038(4) 0.006(4) 0.011(5) -0.038(5)
O3 0.048(3) 0.052(4) 0.098(5) -0.027(3) 0.019(3) -0.010(2)
O4 0.0201(18) 0.045(3) 0.036(3) 0.002(2) 0.0056(16) 0.0066(17)
N4 0.024(2) 0.026(3) 0.021(3) 0.002(2) 0.0013(18) 0.0008(17)
F4 0.065(3) 0.181(7) 0.043(3) 0.005(4) -0.002(2) 0.039(4)
C4 0.033(3) 0.058(5) 0.035(4) 0.013(4) 0.010(3) 0.000(3)
N5 0.025(2) 0.028(3) 0.023(3) 0.002(3) 0.0030(17) -0.0001(18)
O5 0.035(2) 0.066(3) 0.077(4) -0.017(4) 0.019(2) -0.015(3)
C5 0.037(3) 0.055(5) 0.036(4) -0.008(4) 0.014(3) -0.001(3)
F5 0.101(4) 0.092(5) 0.112(6) 0.056(4) 0.023(4) 0.029(4)
O6 0.033(2) 0.047(3) 0.050(3) -0.008(3) 0.013(2) 0.0046(19)
C6 0.021(3) 0.040(4) 0.032(4) -0.002(3) 0.003(2) -0.002(2)
F6 0.054(3) 0.160(6) 0.088(4) 0.019(4) 0.001(3) 0.061(3)
C7 0.056(4) 0.044(5) 0.053(5) -0.017(4) 0.024(4) -0.011(3)
C8 0.020(2) 0.033(4) 0.025(3) -0.005(3) 0.004(2) 0.004(2)
C9 0.025(3) 0.027(3) 0.033(4) -0.002(3) 0.009(2) -0.001(2)
C11 0.027(3) 0.033(4) 0.031(4) 0.001(3) 0.004(2) -0.002(2)
C12 0.043(3) 0.038(4) 0.042(4) 0.001(4) 0.009(3) -0.015(3)
C13 0.029(3) 0.032(4) 0.040(4) -0.007(3) 0.008(3) -0.006(2)
C14 0.018(2) 0.035(4) 0.025(4) 0.003(3) 0.000(2) -0.004(2)
C15 0.017(2) 0.032(3) 0.028(4) -0.001(3) 0.001(2) -0.001(2)
C16 0.024(2) 0.040(4) 0.038(4) 0.003(4) -0.004(2) -0.004(3)
C17 0.031(3) 0.044(4) 0.038(4) 0.004(4) -0.009(3) -0.004(3)
C18 0.026(3) 0.030(4) 0.036(4) 0.011(3) -0.002(2) 0.002(2)
C19 0.019(2) 0.028(3) 0.035(4) 0.005(3) 0.004(2) 0.003(2)
C20 0.022(3) 0.028(4) 0.034(4) -0.004(3) 0.001(2) -0.003(2)
C21 0.024(3) 0.042(4) 0.040(4) -0.003(3) 0.010(3) 0.005(2)
C22 0.039(3) 0.046(5) 0.031(4) -0.003(4) 0.012(3) 0.003(3)
C23 0.036(3) 0.044(5) 0.026(4) -0.002(3) 0.005(2) 0.000(3)
C24 0.027(3) 0.038(4) 0.028(4) 0.003(3) 0.003(2) 0.002(2)
C25 0.091(6) 0.081(7) 0.040(5) 0.011(6) -0.020(4) -0.029(6)
C26 0.173(12) 0.083(9) 0.077(9) -0.021(8) -0.016(8) -0.030(9)
C27 0.102(7) 0.136(12) 0.089(8) 0.029(8) -0.033(6) -0.060(8)
C28 0.082(6) 0.072(7) 0.043(5) 0.014(5) 0.006(4) 0.033(5)
C29 0.128(9) 0.132(12) 0.083(9) 0.027(9) -0.002(7) 0.068(8)
C30 0.187(12) 0.067(8) 0.074(9) -0.014(7) 0.001(8) 0.040(8)
C31 0.079(5) 0.076(6) 0.041(5) 0.005(5) 0.021(4) -0.006(5)
C32 0.099(8) 0.126(11) 0.093(9) 0.026(8) 0.025(7) -0.046(7)
C33 0.121(8) 0.103(9) 0.049(6) 0.032(7) 0.025(6) 0.006(7)
C34 0.099(7) 0.061(7) 0.050(7) -0.010(6) -0.019(5) 0.005(5)
C35 0.044(4) 0.101(8) 0.053(6) 0.020(6) 0.005(4) 0.032(5)
Cl1S 0.0709(12) 0.0908(19) 0.0751(16) -0.0206(17) 0.0008(11) -0.0146(14)
Cl2S 0.116(2) 0.161(3) 0.121(3) 0.085(3) 0.046(2) 0.074(2)
C1S 0.063(5) 0.059(6) 0.065(6) 0.009(5) -0.002(4) 0.003(4)

loop_
_atom_type_symbol
_atom_type_description
_atom_type_scat_dispersion_real
_atom_type_scat_dispersion_imag
_atom_type_scat_source
C C 0.0033 0.0016 'International Tables Vol C Tables 4.2.6.8 and 6.1.1.4'
H H 0.0000 0.0000 'International Tables Vol C Tables 4.2.6.8 and 6.1.1.4'
N N 0.0061 0.0033 'International Tables Vol C Tables 4.2.6.8 and 6.1.1.4'
O O 0.0106 0.0060 'International Tables Vol C Tables 4.2.6.8 and 6.1.1.4'
F F 0.0171 0.0103 'International Tables Vol C Tables 4.2.6.8 and 6.1.1.4'
S S 0.1246 0.1234 'International Tables Vol C Tables 4.2.6.8 and 6.1.1.4'
Fe Fe 0.3463 0.8444 'International Tables Vol C Tables 4.2.6.8 and 6.1.1.4'
Si Si 0.0817 0.0704 'International Tables Vol C Tables 4.2.6.8 and 6.1.1.4'
Cl Cl 0.1484 0.1585 'International Tables Vol C Tables 4.2.6.8 and 6.1.1.4'

loop_
_geom_angle_atom_site_label_1
_geom_angle_atom_site_label_2
_geom_angle_atom_site_label_3
_geom_angle
O4 Fe1 N1 93.21(17)
O4 Fe1 O1 102.03(18)
N1 Fe1 O1 88.79(18)
O4 Fe1 N5 87.60(17)
N1 Fe1 N5 175.75(19)
O1 Fe1 N5 95.12(19)
O4 Fe1 N4 159.72(17)
N1 Fe1 N4 101.24(17)
O1 Fe1 N4 92.51(17)
N5 Fe1 N4 76.98(17)
O4 Fe1 N3 88.89(17)
N1 Fe1 N3 77.70(17)
O1 Fe1 N3 163.15(19)
N5 Fe1 N3 98.15(18)
N4 Fe1 N3 80.49(17)
O2 S1 O3 114.8(3)
O2 S1 O1 114.0(3)
O3 S1 O1 114.4(3)
O2 S1 C34 102.7(4)
O3 S1 C34 105.6(5)
O1 S1 C34 103.5(4)
C31 Si1 C28 114.7(5)
C31 Si1 C25 109.5(4)
C28 Si1 C25 109.9(5)
C31 Si1 C23 109.0(3)
C28 Si1 C23 105.7(3)
C25 Si1 C23 107.8(4)
C8 N1 C1 105.3(5)
C8 N1 Fe1 112.1(4)
C1 N1 Fe1 142.7(4)
S1 O1 Fe1 154.5(3)
C2 C1 C6 120.8(6)
C2 C1 N1 130.3(6)
C6 C1 N1 108.9(5)
O5 S2 O6 116.6(3)
O5 S2 O4 113.4(3)
O6 S2 O4 114.4(3)
O5 S2 C35 104.6(4)
O6 S2 C35 103.8(4)
O4 S2 C35 101.7(3)
C8 N2 C6 107.0(5)
C8 N2 C7 127.2(5)
C6 N2 C7 125.7(5)
C3 C2 C1 117.4(6)
C3 C2 H2A 121.3
C1 C2 H2A 121.3
C11 N3 C9 111.0(4)
C11 N3 C14 103.9(4)
C9 N3 C14 108.4(4)
C11 N3 Fe1 118.1(4)
C9 N3 Fe1 107.0(3)
C14 N3 Fe1 108.1(3)
C2 C3 C4 121.8(6)
C2 C3 H3A 119.1
C4 C3 H3A 119.1
S2 O4 Fe1 133.3(3)
C19 N4 C18 111.8(4)
C19 N4 C15 109.5(4)
C18 N4 C15 104.8(4)
C19 N4 Fe1 107.4(3)
C18 N4 Fe1 113.3(3)
C15 N4 Fe1 110.1(3)
C3 C4 C5 121.9(7)
C3 C4 H4A 119.0
C5 C4 H4A 119.0
C24 N5 C20 118.1(5)
C24 N5 Fe1 125.9(4)
C20 N5 Fe1 115.7(4)
C4 C5 C6 116.0(7)
C4 C5 H5A 122.0
C6 C5 H5A 122.0
N2 C6 C1 106.3(5)
N2 C6 C5 131.5(6)
C1 C6 C5 122.2(6)
N2 C7 H7A 109.5
N2 C7 H7B 109.5
H7A C7 H7B 109.5
N2 C7 H7C 109.5
H7A C7 H7C 109.5
H7B C7 H7C 109.5
N1 C8 N2 112.5(5)
N1 C8 C9 122.5(5)
N2 C8 C9 125.0(5)
C8 C9 N3 108.2(5)
C8 C9 H9A 110.1
N3 C9 H9A 110.1
C8 C9 H9B 110.1
N3 C9 H9B 110.1
H9A C9 H9B 108.4
N3 C11 C12 105.5(5)
N3 C11 H11A 110.6
C12 C11 H11A 110.6
N3 C11 H11B 110.6
C12 C11 H11B 110.6
H11A C11 H11B 108.8
C13 C12 C11 104.8(5)
C13 C12 H12A 110.8
C11 C12 H12A 110.8
C13 C12 H12B 110.8
C11 C12 H12B 110.8
H12A C12 H12B 108.9
C12 C13 C14 106.6(5)
C12 C13 H13A 110.4
C14 C13 H13A 110.4
C12 C13 H13B 110.4
C14 C13 H13B 110.4
H13A C13 H13B 108.6
N3 C14 C15 110.8(5)
N3 C14 C13 105.3(5)
C15 C14 C13 111.0(4)
N3 C14 H14A 109.9
C15 C14 H14A 109.9
C13 C14 H14A 109.9
N4 C15 C14 111.7(4)
N4 C15 C16 106.0(5)
C14 C15 C16 109.9(5)
N4 C15 H15A 109.7
C14 C15 H15A 109.7
C16 C15 H15A 109.7
C17 C16 C15 105.7(4)
C17 C16 H16A 110.6
C15 C16 H16A 110.6
C17 C16 H16B 110.6
C15 C16 H16B 110.6
H16A C16 H16B 108.7
C16 C17 C18 105.0(5)
C16 C17 H17A 110.7
C18 C17 H17A 110.7
C16 C17 H17B 110.7
C18 C17 H17B 110.7
H17A C17 H17B 108.8
N4 C18 C17 105.6(5)
N4 C18 H18A 110.6
C17 C18 H18A 110.6
N4 C18 H18B 110.6
C17 C18 H18B 110.6
H18A C18 H18B 108.8
N4 C19 C20 111.6(4)
N4 C19 H19A 109.3
C20 C19 H19A 109.3
N4 C19 H19B 109.3
C20 C19 H19B 109.3
H19A C19 H19B 108.0
N5 C20 C21 121.5(6)
N5 C20 C19 115.7(5)
C21 C20 C19 122.8(5)
C22 C21 C20 119.0(5)
C22 C21 H21A 120.5
C20 C21 H21A 120.5
C21 C22 C23 121.2(6)
C21 C22 H22A 119.4
C23 C22 H22A 119.4
C24 C23 C22 114.8(6)
C24 C23 Si1 119.7(4)
C22 C23 Si1 125.5(5)
N5 C24 C23 125.4(5)
N5 C24 H24A 117.3
C23 C24 H24A 117.3
C26 C25 C27 111.2(11)
C26 C25 Si1 111.4(7)
C27 C25 Si1 112.3(7)
C26 C25 H25A 107.2
C27 C25 H25A 107.2
Si1 C25 H25A 107.2
C25 C26 H26A 109.5
C25 C26 H26B 109.5
H26A C26 H26B 109.5
C25 C26 H26C 109.5
H26A C26 H26C 109.5
H26B C26 H26C 109.5
C25 C27 H27A 109.5
C25 C27 H27B 109.5
H27A C27 H27B 109.5
C25 C27 H27C 109.5
H27A C27 H27C 109.5
H27B C27 H27C 109.5
C30 C28 C29 111.8(9)
C30 C28 Si1 113.8(7)
C29 C28 Si1 114.7(7)
C30 C28 H28A 105.1
C29 C28 H28A 105.1
Si1 C28 H28A 105.1
C28 C29 H29A 109.5
C28 C29 H29B 109.5
H29A C29 H29B 109.5
C28 C29 H29C 109.5
H29A C29 H29C 109.5
H29B C29 H29C 109.5
C28 C30 H30A 109.5
C28 C30 H30B 109.5
H30A C30 H30B 109.5
C28 C30 H30C 109.5
H30A C30 H30C 109.5
H30B C30 H30C 109.5
C32 C31 C33 109.6(9)
C32 C31 Si1 116.5(6)
C33 C31 Si1 110.8(6)
C32 C31 H31A 106.5
C33 C31 H31A 106.5
Si1 C31 H31A 106.5
C31 C32 H32A 109.5
C31 C32 H32B 109.5
H32A C32 H32B 109.5
C31 C32 H32C 109.5
H32A C32 H32C 109.5
H32B C32 H32C 109.5
C31 C33 H33A 109.5
C31 C33 H33B 109.5
H33A C33 H33B 109.5
C31 C33 H33C 109.5
H33A C33 H33C 109.5
H33B C33 H33C 109.5
F3 C34 F1 109.6(9)
F3 C34 F2 106.7(9)
F1 C34 F2 107.8(8)
F3 C34 S1 111.1(7)
F1 C34 S1 111.5(7)
F2 C34 S1 109.9(7)
F4 C35 F5 107.3(8)
F4 C35 F6 107.3(8)
F5 C35 F6 108.5(9)
F4 C35 S2 112.3(7)
F5 C35 S2 111.3(7)
F6 C35 S2 110.1(7)
Cl2S C1S Cl1S 112.4(5)
Cl2S C1S H1SA 109.1
Cl1S C1S H1SA 109.1
Cl2S C1S H1SB 109.1
Cl1S C1S H1SB 109.1
H1SA C1S H1SB 107.9

loop_
_geom_bond_atom_site_label_1
_geom_bond_atom_site_label_2
_geom_bond_distance
Fe1 O4 2.118(4)
Fe1 N1 2.145(5)
Fe1 O1 2.149(5)
Fe1 N5 2.164(5)
Fe1 N4 2.206(4)
Fe1 N3 2.233(5)
S1 O2 1.420(5)
S1 O3 1.428(5)
S1 O1 1.443(5)
S1 C34 1.800(9)
Si1 C31 1.876(8)
Si1 C28 1.887(9)
Si1 C25 1.889(9)
Si1 C23 1.890(7)
N1 C8 1.331(7)
N1 C1 1.401(7)
C1 C2 1.385(8)
C1 C6 1.390(8)
F1 C34 1.318(11)
S2 O5 1.416(6)
S2 O6 1.424(5)
S2 O4 1.469(4)
S2 C35 1.796(9)
N2 C8 1.356(7)
N2 C6 1.384(8)
N2 C7 1.464(8)
C2 C3 1.375(9)
C2 H2A 0.9500
F2 C34 1.336(11)
N3 C11 1.485(8)
N3 C9 1.490(7)
N3 C14 1.512(6)
C3 C4 1.383(10)
C3 H3A 0.9500
F3 C34 1.302(12)
N4 C19 1.476(7)
N4 C18 1.482(8)
N4 C15 1.501(7)
F4 C35 1.321(11)
C4 C5 1.384(10)
C4 H4A 0.9500
N5 C24 1.342(8)
N5 C20 1.343(7)
C5 C6 1.394(9)
C5 H5A 0.9500
F5 C35 1.332(12)
F6 C35 1.346(8)
C7 H7A 0.9800
C7 H7B 0.9800
C7 H7C 0.9800
C8 C9 1.486(8)
C9 H9A 0.9900
C9 H9B 0.9900
C11 C12 1.539(8)
C11 H11A 0.9900
C11 H11B 0.9900
C12 C13 1.522(9)
C12 H12A 0.9900
C12 H12B 0.9900
C13 C14 1.537(8)
C13 H13A 0.9900
C13 H13B 0.9900
C14 C15 1.523(8)
C14 H14A 1.0000
C15 C16 1.554(7)
C15 H15A 1.0000
C16 C17 1.534(9)
C16 H16A 0.9900
C16 H16B 0.9900
C17 C18 1.539(7)
C17 H17A 0.9900
C17 H17B 0.9900
C18 H18A 0.9900
C18 H18B 0.9900
C19 C20 1.503(9)
C19 H19A 0.9900
C19 H19B 0.9900
C20 C21 1.390(9)
C21 C22 1.385(9)
C21 H21A 0.9500
C22 C23 1.396(8)
C22 H22A 0.9500
C23 C24 1.394(8)
C24 H24A 0.9500
C25 C26 1.504(16)
C25 C27 1.523(13)
C25 H25A 1.0000
C26 H26A 0.9800
C26 H26B 0.9800
C26 H26C 0.9800
C27 H27A 0.9800
C27 H27B 0.9800
C27 H27C 0.9800
C28 C30 1.524(15)
C28 C29 1.535(12)
C28 H28A 1.0000
C29 H29A 0.9800
C29 H29B 0.9800
C29 H29C 0.9800
C30 H30A 0.9800
C30 H30B 0.9800
C30 H30C 0.9800
C31 C32 1.540(13)
C31 C33 1.557(12)
C31 H31A 1.0000
C32 H32A 0.9800
C32 H32B 0.9800
C32 H32C 0.9800
C33 H33A 0.9800
C33 H33B 0.9800
C33 H33C 0.9800
Cl1S C1S 1.765(8)
Cl2S C1S 1.701(9)
C1S H1SA 0.9900
C1S H1SB 0.9900

loop_
_geom_torsion_atom_site_label_1
_geom_torsion_atom_site_label_2
_geom_torsion_atom_site_label_3
_geom_torsion_atom_site_label_4
_geom_torsion
O2 S1 O1 Fe1 -167.0(7)
O3 S1 O1 Fe1 -32.0(9)
C34 S1 O1 Fe1 82.3(8)
C8 N1 C1 C2 179.6(6)
Fe1 N1 C1 C2 -0.7(9)
C8 N1 C1 C6 0.2(5)
Fe1 N1 C1 C6 179.9(4)
C6 C1 C2 C3 1.4(8)
N1 C1 C2 C3 -177.9(5)
C1 C2 C3 C4 -1.2(9)
O5 S2 O4 Fe1 68.4(5)
O6 S2 O4 Fe1 -68.6(5)
C35 S2 O4 Fe1 -179.8(5)
C2 C3 C4 C5 -0.1(10)
C3 C4 C5 C6 1.2(9)
C8 N2 C6 C1 0.4(6)
C7 N2 C6 C1 176.7(5)
C8 N2 C6 C5 -179.0(6)
C7 N2 C6 C5 -2.7(10)
C2 C1 C6 N2 -179.8(5)
N1 C1 C6 N2 -0.3(6)
C2 C1 C6 C5 -0.3(8)
N1 C1 C6 C5 179.1(5)
C4 C5 C6 N2 178.3(6)
C4 C5 C6 C1 -1.0(8)
C1 N1 C8 N2 0.1(6)
Fe1 N1 C8 N2 -179.8(3)
C1 N1 C8 C9 178.5(5)
Fe1 N1 C8 C9 -1.3(6)
C6 N2 C8 N1 -0.3(6)
C7 N2 C8 N1 -176.5(5)
C6 N2 C8 C9 -178.7(5)
C7 N2 C8 C9 5.1(9)
N1 C8 C9 N3 27.3(7)
N2 C8 C9 N3 -154.4(5)
C11 N3 C9 C8 -166.9(4)
C14 N3 C9 C8 79.6(5)
Fe1 N3 C9 C8 -36.7(5)
C9 N3 C11 C12 -78.5(5)
C14 N3 C11 C12 37.8(6)
Fe1 N3 C11 C12 157.4(4)
N3 C11 C12 C13 -27.5(6)
C11 C12 C13 C14 6.5(7)
C11 N3 C14 C15 86.8(6)
C9 N3 C14 C15 -155.1(5)
Fe1 N3 C14 C15 -39.4(5)
C11 N3 C14 C13 -33.4(6)
C9 N3 C14 C13 84.8(5)
Fe1 N3 C14 C13 -159.6(4)
C12 C13 C14 N3 16.2(6)
C12 C13 C14 C15 -103.7(6)
C19 N4 C15 C14 -151.2(5)
C18 N4 C15 C14 88.8(5)
Fe1 N4 C15 C14 -33.3(6)
C19 N4 C15 C16 89.1(5)
C18 N4 C15 C16 -30.9(6)
Fe1 N4 C15 C16 -153.0(4)
N3 C14 C15 N4 49.6(6)
C13 C14 C15 N4 166.3(5)
N3 C14 C15 C16 167.0(4)
C13 C14 C15 C16 -76.3(6)
N4 C15 C16 C17 13.1(6)
C14 C15 C16 C17 -107.8(6)
C15 C16 C17 C18 9.0(7)
C19 N4 C18 C17 -81.5(6)
C15 N4 C18 C17 36.9(6)
Fe1 N4 C18 C17 156.9(4)
C16 C17 C18 N4 -28.3(7)
C18 N4 C19 C20 -163.3(4)
C15 N4 C19 C20 81.1(5)
Fe1 N4 C19 C20 -38.5(5)
C24 N5 C20 C21 0.6(9)
Fe1 N5 C20 C21 174.9(5)
C24 N5 C20 C19 -179.8(5)
Fe1 N5 C20 C19 -5.6(6)
N4 C19 C20 N5 30.5(7)
N4 C19 C20 C21 -149.9(5)
N5 C20 C21 C22 -0.4(9)
C19 C20 C21 C22 -179.9(6)
C20 C21 C22 C23 -1.1(10)
C21 C22 C23 C24 2.1(10)
C21 C22 C23 Si1 -175.5(5)
C31 Si1 C23 C24 -153.7(6)
C28 Si1 C23 C24 -29.9(6)
C25 Si1 C23 C24 87.5(6)
C31 Si1 C23 C22 23.7(7)
C28 Si1 C23 C22 147.5(6)
C25 Si1 C23 C22 -95.1(7)
C20 N5 C24 C23 0.6(9)
Fe1 N5 C24 C23 -173.0(5)
C22 C23 C24 N5 -1.9(10)
Si1 C23 C24 N5 175.8(5)
C31 Si1 C25 C26 -54.9(9)
C28 Si1 C25 C26 178.2(8)
C23 Si1 C25 C26 63.5(8)
C31 Si1 C25 C27 179.6(8)
C28 Si1 C25 C27 52.8(9)
C23 Si1 C25 C27 -61.9(9)
C31 Si1 C28 C30 56.5(8)
C25 Si1 C28 C30 -179.6(7)
C23 Si1 C28 C30 -63.6(8)
C31 Si1 C28 C29 -74.0(10)
C25 Si1 C28 C29 49.9(10)
C23 Si1 C28 C29 165.9(8)
C28 Si1 C31 C32 -63.6(9)
C25 Si1 C31 C32 172.3(8)
C23 Si1 C31 C32 54.6(9)
C28 Si1 C31 C33 62.6(8)
C25 Si1 C31 C33 -61.5(8)
C23 Si1 C31 C33 -179.2(7)
O2 S1 C34 F3 -179.8(7)
O3 S1 C34 F3 59.6(8)
O1 S1 C34 F3 -61.0(8)
O2 S1 C34 F1 -57.3(8)
O3 S1 C34 F1 -177.9(7)
O1 S1 C34 F1 61.6(8)
O2 S1 C34 F2 62.2(8)
O3 S1 C34 F2 -58.4(9)
O1 S1 C34 F2 -178.9(7)
O5 S2 C35 F4 56.8(7)
O6 S2 C35 F4 179.5(6)
O4 S2 C35 F4 -61.4(7)
O5 S2 C35 F5 177.1(6)
O6 S2 C35 F5 -60.2(7)
O4 S2 C35 F5 58.8(7)
O5 S2 C35 F6 -62.6(8)
O6 S2 C35 F6 60.2(8)
O4 S2 C35 F6 179.2(7)
